data_4340367
loop_
_publ_author_name
'Monti, Filippo'
'Baschieri, Andrea'
'Gualandi, Isacco'
'Serrano-P\'erez, Juan J'
'Junquera-Hern\'andez, Jos\'e M'
'Tonelli, Domenica'
'Mazzanti, Andrea'
'Muzzioli, Sara'
'Stagni, Stefano'
'Roldan-Carmona, Cristina'
'Perteg\'as, Antonio'
'Bolink, Henk J.'
'Ort\'i, Enrique'
'Sambri, Letizia'
'Armaroli, Nicola'

_publ_contact_author
;
Prof. Dr. Andrea Mazzanti
University of Bologna
Department of Industrial Chemistry "Toso Montanari"
Viale Risorgimento 4
40136 Bologna
Italy
;
_publ_section_title
;
 Iridium(III) Complexes with Phenyl-tetrazoles as Cyclometalating Ligands.
;
_journal_issue 14
_journal_name_full 'Inorganic chemistry'
_journal_page_first 7709
_journal_page_last 7721
_journal_paper_doi 10.1021/ic500999k
_journal_volume 53
_journal_year 2014
_chemical_formula_sum 'C35 H40 B Cl2 F4 Ir N10'
_chemical_formula_weight 950.68
_chemical_name_common 'complex 2'
_chemical_name_systematic
; 
 ? 
;
_space_group_IT_number 1
_symmetry_cell_setting triclinic
_symmetry_space_group_name_Hall 'P 1'
_symmetry_space_group_name_H-M 'P 1'
_atom_sites_solution_hydrogens geom
_atom_sites_solution_primary direct
_atom_sites_solution_secondary difmap
_audit_creation_date 07/15/2013
_audit_creation_method SHELXL-97
_audit_update_record 06/05/2014
_cell_angle_alpha 104.668(2)
_cell_angle_beta 96.421(2)
_cell_angle_gamma 116.7150(10)
_cell_formula_units_Z 2
_cell_length_a 11.3642(10)
_cell_length_b 12.0847(11)
_cell_length_c 17.144(2)
_cell_measurement_temperature 296(2)
_cell_volume 1964.0(3)
_computing_structure_refinement 'SHELXL-97 (Sheldrick, 2008)'
_computing_structure_solution 'SHELXS-97 (Sheldrick, 2008)'
_diffrn_ambient_temperature 296(2)
_diffrn_measured_fraction_theta_full 0.997
_diffrn_measured_fraction_theta_max 0.997
_diffrn_radiation_monochromator graphite
_diffrn_radiation_source 'fine-focus sealed tube'
_diffrn_radiation_type MoK\a
_diffrn_radiation_wavelength 0.71073
_diffrn_reflns_av_R_equivalents 0.0152
_diffrn_reflns_av_sigmaI/netI 0.0280
_diffrn_reflns_limit_h_max 13
_diffrn_reflns_limit_h_min -13
_diffrn_reflns_limit_k_max 14
_diffrn_reflns_limit_k_min -14
_diffrn_reflns_limit_l_max 20
_diffrn_reflns_limit_l_min -20
_diffrn_reflns_number 18776
_diffrn_reflns_theta_full 25.00
_diffrn_reflns_theta_max 25.00
_diffrn_reflns_theta_min 1.98
_exptl_absorpt_coefficient_mu 3.594
_exptl_absorpt_correction_T_max 0.7151
_exptl_absorpt_correction_T_min 0.6147
_exptl_absorpt_correction_type empirical
_exptl_absorpt_process_details 'Bruker SADABS'
_exptl_crystal_colour yellow
_exptl_crystal_density_diffrn 1.608
_exptl_crystal_density_method 'not measured'
_exptl_crystal_description prism
_exptl_crystal_F_000 944
_exptl_crystal_size_max 0.15
_exptl_crystal_size_mid 0.15
_exptl_crystal_size_min 0.10
_refine_diff_density_max 1.180
_refine_diff_density_min -0.811
_refine_diff_density_rms 0.092
_refine_ls_abs_structure_details 'Flack H D (1983), Acta Cryst. A39, 876-881'
_refine_ls_abs_structure_Flack 0.462(12)
_refine_ls_extinction_method none
_refine_ls_goodness_of_fit_ref 1.054
_refine_ls_hydrogen_treatment constr
_refine_ls_matrix_type full
_refine_ls_number_parameters 853
_refine_ls_number_reflns 13620
_refine_ls_number_restraints 5
_refine_ls_restrained_S_all 1.055
_refine_ls_R_factor_all 0.0338
_refine_ls_R_factor_gt 0.0306
_refine_ls_shift/su_max 0.003
_refine_ls_shift/su_mean 0.000
_refine_ls_structure_factor_coef Fsqd
_refine_ls_weighting_details 'calc w=1/[\s^2^(Fo^2^)+(0.0539P)^2^+1.8976P] where P=(Fo^2^+2Fc^2^)/3'
_refine_ls_weighting_scheme calc
_refine_ls_wR_factor_gt 0.0844
_refine_ls_wR_factor_ref 0.0865
_reflns_number_gt 12651
_reflns_number_total 13620
_reflns_threshold_expression >2sigma(I)
_cod_data_source_file ic500999k_si_002.cif
_cod_data_source_block iridio
_cod_depositor_comments 'Adding full bibliography for 4340366--4340368.cif.'
_cod_original_cell_volume 1963.9(3)
_cod_original_sg_symbol_H-M 'p 1'
_cod_database_code 4340367

loop_
_symmetry_equiv_pos_as_xyz
'x, y, z'

loop_
_atom_site_label
_atom_site_type_symbol
_atom_site_fract_x
_atom_site_fract_y
_atom_site_fract_z
_atom_site_U_iso_or_equiv
_atom_site_adp_type
_atom_site_occupancy
_atom_site_symmetry_multiplicity
_atom_site_calc_flag
_atom_site_refinement_flags
Ir1 Ir 0.278651(15) 0.661420(14) 0.875693(11) 0.04187(12) Uani 1 1 d .
Ir2 Ir 0.299334(15) 0.742663(14) 0.406006(11) 0.04264(13) Uani 1 1 d .
C1 C 0.4155(12) 0.5706(12) 0.9902(8) 0.052(3) Uani 1 1 d .
H1 H 0.4606 0.6587 1.0243 0.062 Uiso 1 1 calc R
C2 C 0.4395(14) 0.4839(12) 1.0193(7) 0.054(3) Uani 1 1 d .
H2 H 0.4990 0.5145 1.0714 0.064 Uiso 1 1 calc R
C3 C 0.3738(13) 0.3490(13) 0.9699(8) 0.050(3) Uani 1 1 d .
C4 C 0.2815(11) 0.3111(11) 0.8931(7) 0.042(3) Uani 1 1 d .
H4 H 0.2301 0.2224 0.8604 0.050 Uiso 1 1 calc R
C5 C 0.2658(12) 0.4041(10) 0.8653(7) 0.042(3) Uani 1 1 d .
C6 C 0.1794(11) 0.3738(10) 0.7889(6) 0.036(2) Uani 1 1 d .
C7 C 0.1110(12) 0.2557(10) 0.7243(7) 0.049(3) Uani 1 1 d .
H7 H 0.1209 0.1870 0.7327 0.059 Uiso 1 1 calc R
C8 C 0.0290(12) 0.2274(12) 0.6483(7) 0.044(3) Uani 1 1 d .
C9 C 0.0128(14) 0.3374(13) 0.6418(8) 0.055(3) Uani 1 1 d .
H9 H -0.0426 0.3276 0.5934 0.066 Uiso 1 1 calc R
C10 C 0.0790(11) 0.4569(9) 0.7069(6) 0.041(2) Uani 1 1 d .
H10 H 0.0661 0.5254 0.7011 0.049 Uiso 1 1 calc R
C11 C 0.4062(11) 0.7873(11) 0.7636(7) 0.042(3) Uani 1 1 d .
C12 C 0.3007(7) 0.8221(8) 0.7676(5) 0.051(3) Uani 1 1 d G
C13 C 0.2243(8) 0.7731(8) 0.8210(5) 0.056(4) Uani 1 1 d G
C14 C 0.1155(8) 0.7941(8) 0.8313(5) 0.059(3) Uani 1 1 d G
H14 H 0.0644 0.7612 0.8670 0.071 Uiso 1 1 calc R
C15 C 0.0831(8) 0.8641(9) 0.7882(6) 0.066(4) Uani 1 1 d G
H15 H 0.0103 0.8781 0.7952 0.079 Uiso 1 1 calc R
C16 C 0.1595(9) 0.9131(9) 0.7349(6) 0.083(5) Uani 1 1 d G
H16 H 0.1378 0.9600 0.7061 0.100 Uiso 1 1 calc R
C17 C 0.2683(8) 0.8922(8) 0.7245(5) 0.062(4) Uani 1 1 d G
H17 H 0.3194 0.9250 0.6888 0.075 Uiso 1 1 calc R
C18 C 0.1988(15) 0.7220(14) 1.0267(7) 0.057(3) Uani 1 1 d .
C19 C 0.3267(7) 0.8267(7) 1.0474(5) 0.059(4) Uani 1 1 d G
C20 C 0.3912(8) 0.8253(7) 0.9832(4) 0.054(4) Uani 1 1 d G
C21 C 0.5230(8) 0.9260(8) 0.9954(5) 0.074(3) Uani 1 1 d G
H21 H 0.5662 0.9251 0.9524 0.089 Uiso 1 1 calc R
C22 C 0.5903(7) 1.0282(7) 1.0717(6) 0.074(3) Uani 1 1 d G
H22 H 0.6785 1.0956 1.0799 0.089 Uiso 1 1 calc R
C23 C 0.5259(10) 1.0296(7) 1.1360(4) 0.075(5) Uani 1 1 d G
H23 H 0.5709 1.0979 1.1871 0.090 Uiso 1 1 calc R
C24 C 0.3940(9) 0.9288(9) 1.1238(4) 0.080(5) Uani 1 1 d G
H24 H 0.3509 0.9297 1.1668 0.096 Uiso 1 1 calc R
C25 C 0.3934(16) 0.2473(13) 0.9982(9) 0.070(4) Uani 1 1 d .
C26 C 0.4911(13) 0.3039(13) 1.0813(9) 0.087(4) Uani 1 1 d .
H26A H 0.4757 0.2352 1.1041 0.130 Uiso 1 1 calc R
H26B H 0.4780 0.3695 1.1180 0.130 Uiso 1 1 calc R
H26C H 0.5827 0.3436 1.0756 0.130 Uiso 1 1 calc R
C27 C 0.2396(19) 0.1352(16) 0.9944(12) 0.128(8) Uani 1 1 d .
H27A H 0.2104 0.1689 1.0407 0.193 Uiso 1 1 calc R
H27B H 0.2409 0.0574 0.9973 0.193 Uiso 1 1 calc R
H27C H 0.1774 0.1136 0.9431 0.193 Uiso 1 1 calc R
C28 C 0.4406(17) 0.1768(16) 0.9355(11) 0.103(6) Uani 1 1 d .
H28A H 0.5228 0.2399 0.9270 0.154 Uiso 1 1 calc R
H28B H 0.3712 0.1282 0.8836 0.154 Uiso 1 1 calc R
H28C H 0.4581 0.1172 0.9559 0.154 Uiso 1 1 calc R
C29 C -0.0366(14) 0.0998(14) 0.5793(8) 0.060(3) Uani 1 1 d .
C30 C -0.1163(16) -0.0069(14) 0.6111(11) 0.084(5) Uani 1 1 d .
H30A H -0.1832 0.0090 0.6337 0.125 Uiso 1 1 calc R
H30B H -0.0561 -0.0087 0.6541 0.125 Uiso 1 1 calc R
H30C H -0.1615 -0.0900 0.5662 0.125 Uiso 1 1 calc R
C31 C -0.1293(12) 0.0908(12) 0.5015(6) 0.067(3) Uani 1 1 d .
H31A H -0.2088 0.0911 0.5152 0.100 Uiso 1 1 calc R
H31B H -0.1566 0.0107 0.4568 0.100 Uiso 1 1 calc R
H31C H -0.0799 0.1650 0.4844 0.100 Uiso 1 1 calc R
C32 C 0.0823(14) 0.0759(15) 0.5521(8) 0.080(4) Uani 1 1 d .
H32A H 0.1279 0.0622 0.5962 0.120 Uiso 1 1 calc R
H32B H 0.1467 0.1515 0.5411 0.120 Uiso 1 1 calc R
H32C H 0.0439 -0.0004 0.5025 0.120 Uiso 1 1 calc R
C33 C 0.6874(11) 0.7653(15) 0.7154(9) 0.069(4) Uani 1 1 d D
H33A H 0.6902 0.6861 0.7121 0.103 Uiso 1 1 calc R
H33B H 0.7688 0.8399 0.7544 0.103 Uiso 1 1 calc R
H33C H 0.6815 0.7746 0.6613 0.103 Uiso 1 1 calc R
C34 C -0.1310(17) 0.480(2) 1.0268(12) 0.107(6) Uani 1 1 d .
H34A H -0.1810 0.3966 0.9818 0.161 Uiso 1 1 calc R
H34B H -0.1830 0.5242 1.0303 0.161 Uiso 1 1 calc R
H34C H -0.1146 0.4647 1.0783 0.161 Uiso 1 1 calc R
C51 C 0.1586(13) 0.8354(12) 0.2897(7) 0.055(3) Uani 1 1 d .
H51 H 0.1098 0.7471 0.2559 0.066 Uiso 1 1 calc R
C52 C 0.1411(13) 0.9253(13) 0.2638(8) 0.054(3) Uani 1 1 d .
H52 H 0.0801 0.8973 0.2127 0.065 Uiso 1 1 calc R
C53 C 0.2107(13) 1.0557(12) 0.3108(8) 0.049(3) Uani 1 1 d .
C54 C 0.2922(13) 1.0863(13) 0.3859(8) 0.056(3) Uani 1 1 d .
H54 H 0.3367 1.1729 0.4224 0.068 Uiso 1 1 calc R
C55 C 0.3122(11) 0.9948(12) 0.4106(6) 0.040(2) Uani 1 1 d .
C56 C 0.4083(12) 1.0263(12) 0.4955(7) 0.043(3) Uani 1 1 d .
C57 C 0.4659(11) 1.1518(12) 0.5571(7) 0.047(3) Uani 1 1 d .
H57 H 0.4500 1.2177 0.5491 0.056 Uiso 1 1 calc R
C58 C 0.5501(12) 1.1699(11) 0.6322(7) 0.049(3) Uani 1 1 d .
C59 C 0.5688(12) 1.0719(11) 0.6392(7) 0.045(3) Uani 1 1 d .
H59 H 0.6257 1.0836 0.6876 0.054 Uiso 1 1 calc R
C60 C 0.5061(13) 0.9569(14) 0.5771(9) 0.065(4) Uani 1 1 d .
H60 H 0.5215 0.8903 0.5840 0.078 Uiso 1 1 calc R
C61 C 0.3916(13) 0.6878(13) 0.2556(8) 0.058(3) Uani 1 1 d .
C62 C 0.2490(9) 0.5709(9) 0.2361(7) 0.055(3) Uani 1 1 d .
C63 C 0.1864(11) 0.5793(9) 0.3043(5) 0.050(3) Uani 1 1 d .
C64 C 0.0534(8) 0.4742(8) 0.2870(5) 0.052(2) Uani 1 1 d .
H64 H 0.0062 0.4705 0.3281 0.062 Uiso 1 1 calc R
C65 C -0.0085(12) 0.3757(10) 0.2090(9) 0.080(4) Uani 1 1 d .
H65 H -0.0974 0.3085 0.1994 0.096 Uiso 1 1 calc R
C66 C 0.0569(15) 0.3724(11) 0.1434(9) 0.093(6) Uani 1 1 d .
H66 H 0.0127 0.3046 0.0920 0.112 Uiso 1 1 calc R
C67 C 0.1831(13) 0.4690(11) 0.1580(6) 0.069(4) Uani 1 1 d .
H67 H 0.2287 0.4697 0.1161 0.083 Uiso 1 1 calc R
C68 C 0.1748(15) 0.6132(12) 0.5212(8) 0.057(3) Uani 1 1 d .
C69 C 0.2862(9) 0.5873(10) 0.5139(6) 0.050(3) Uani 1 1 d .
C70 C 0.3588(10) 0.6404(9) 0.4590(6) 0.045(3) Uani 1 1 d .
C71 C 0.4664(11) 0.6117(12) 0.4513(8) 0.072(4) Uani 1 1 d .
H71 H 0.5231 0.6447 0.4181 0.086 Uiso 1 1 calc R
C72 C 0.4881(13) 0.5338(12) 0.4937(9) 0.089(6) Uani 1 1 d .
H72 H 0.5549 0.5113 0.4848 0.107 Uiso 1 1 calc R
C73 C 0.4130(10) 0.4904(10) 0.5478(8) 0.072(4) Uani 1 1 d .
H73 H 0.4335 0.4435 0.5772 0.087 Uiso 1 1 calc R
C74 C 0.3100(11) 0.5145(10) 0.5590(7) 0.068(4) Uani 1 1 d .
H74 H 0.2577 0.4844 0.5949 0.082 Uiso 1 1 calc R
C75 C 0.1944(14) 1.1595(14) 0.2834(9) 0.062(3) Uani 1 1 d .
C76 C 0.107(2) 1.0991(18) 0.1939(11) 0.170(11) Uani 1 1 d .
H76A H 0.1494 1.0632 0.1578 0.255 Uiso 1 1 calc R
H76B H 0.0986 1.1657 0.1772 0.255 Uiso 1 1 calc R
H76C H 0.0182 1.0301 0.1903 0.255 Uiso 1 1 calc R
C77 C 0.3263(16) 1.2536(16) 0.2746(11) 0.095(5) Uani 1 1 d .
H77A H 0.3145 1.3135 0.2514 0.143 Uiso 1 1 calc R
H77B H 0.3595 1.2064 0.2383 0.143 Uiso 1 1 calc R
H77C H 0.3908 1.3023 0.3285 0.143 Uiso 1 1 calc R
C78 C 0.142(2) 1.2276(16) 0.3474(10) 0.115(7) Uani 1 1 d .
H78A H 0.0450 1.1747 0.3359 0.173 Uiso 1 1 calc R
H78B H 0.1651 1.3126 0.3438 0.173 Uiso 1 1 calc R
H78C H 0.1842 1.2382 0.4026 0.173 Uiso 1 1 calc R
C79 C 0.6114(13) 1.3065(11) 0.7038(7) 0.053(3) Uani 1 1 d .
C80 C 0.7044(14) 1.4224(14) 0.6717(9) 0.069(4) Uani 1 1 d .
H80A H 0.7747 1.4074 0.6537 0.103 Uiso 1 1 calc R
H80B H 0.7453 1.5055 0.7163 0.103 Uiso 1 1 calc R
H80C H 0.6488 1.4236 0.6257 0.103 Uiso 1 1 calc R
C81 C 0.5011(16) 1.3217(15) 0.7299(9) 0.105(6) Uani 1 1 d .
H81A H 0.5370 1.4092 0.7686 0.158 Uiso 1 1 calc R
H81B H 0.4566 1.2587 0.7564 0.158 Uiso 1 1 calc R
H81C H 0.4364 1.3072 0.6820 0.158 Uiso 1 1 calc R
C82 C 0.702(2) 1.3132(16) 0.7723(11) 0.180(11) Uani 1 1 d .
H82A H 0.6507 1.2484 0.7961 0.270 Uiso 1 1 calc R
H82B H 0.7449 1.3994 0.8139 0.270 Uiso 1 1 calc R
H82C H 0.7699 1.2962 0.7528 0.270 Uiso 1 1 calc R
C83 C 0.7027(13) 0.9256(15) 0.2555(8) 0.075(4) Uani 1 1 d .
H83A H 0.6925 0.8990 0.1963 0.113 Uiso 1 1 calc R
H83B H 0.7787 0.9219 0.2828 0.113 Uiso 1 1 calc R
H83C H 0.7185 1.0141 0.2757 0.113 Uiso 1 1 calc R
C84 C -0.1021(14) 0.6409(14) 0.5650(10) 0.081(5) Uani 1 1 d D
H84A H -0.0741 0.6964 0.6223 0.122 Uiso 1 1 calc R
H84B H -0.1646 0.5517 0.5595 0.122 Uiso 1 1 calc R
H84C H -0.1460 0.6706 0.5309 0.122 Uiso 1 1 calc R
N1 N 0.3334(10) 0.5371(9) 0.9179(5) 0.041(2) Uani 1 1 d .
N2 N 0.1599(10) 0.4776(9) 0.7773(6) 0.040(2) Uani 1 1 d .
N3 N 0.4142(10) 0.7180(9) 0.8091(6) 0.044(2) Uani 1 1 d .
N4 N 0.5195(11) 0.7008(10) 0.7964(7) 0.054(3) Uani 1 1 d .
N5 N 0.5643(11) 0.7583(12) 0.7443(8) 0.060(3) Uani 1 1 d D
N6 N 0.4976(11) 0.8158(10) 0.7210(7) 0.053(3) Uani 1 1 d .
N7 N 0.1473(10) 0.6328(10) 0.9470(6) 0.045(2) Uani 1 1 d .
N8 N 0.0251(12) 0.5365(12) 0.9399(7) 0.060(3) Uani 1 1 d .
N9 N 0.0026(14) 0.5628(15) 1.0111(9) 0.068(3) Uani 1 1 d .
N10 N 0.1007(14) 0.6810(14) 1.0670(8) 0.070(4) Uani 1 1 d .
N51 N 0.2472(10) 0.8722(10) 0.3648(6) 0.045(2) Uani 1 1 d .
N52 N 0.4203(9) 0.9296(10) 0.5032(6) 0.044(2) Uani 1 1 d .
N53 N 0.4310(12) 0.7781(12) 0.3341(7) 0.059(3) Uani 1 1 d .
N54 N 0.5533(11) 0.8759(11) 0.3448(7) 0.056(3) Uani 1 1 d .
N55 N 0.5828(13) 0.8401(13) 0.2726(8) 0.062(3) Uani 1 1 d .
N56 N 0.4826(14) 0.7299(14) 0.2144(8) 0.070(4) Uani 1 1 d .
N57 N 0.1597(11) 0.6893(11) 0.4742(7) 0.046(2) Uani 1 1 d .
N58 N 0.0607(10) 0.7118(10) 0.4865(6) 0.049(2) Uani 1 1 d .
N59 N 0.0118(11) 0.6468(11) 0.5391(7) 0.048(3) Uani 1 1 d D
N60 N 0.0759(12) 0.5878(12) 0.5628(7) 0.060(3) Uani 1 1 d .
C100 C 0.8030(18) 0.610(2) 0.3110(9) 0.117(6) Uani 1 1 d .
H10A H 0.8940 0.6260 0.3320 0.141 Uiso 1 1 calc R
H10B H 0.7387 0.5238 0.3112 0.141 Uiso 1 1 calc R
Cl1 Cl 0.7846(9) 0.6074(10) 0.2137(4) 0.239(4) Uani 1 1 d .
Cl2 Cl 0.7788(5) 0.7302(5) 0.3813(3) 0.1035(11) Uani 1 1 d .
C101 C 0.811(3) 0.808(2) 0.9762(17) 0.223(15) Uani 1 1 d .
H10C H 0.7418 0.8265 0.9538 0.268 Uiso 1 1 calc R
H10D H 0.8994 0.8850 0.9875 0.268 Uiso 1 1 calc R
Cl3 Cl 0.8021(10) 0.6873(10) 0.9109(5) 0.211(4) Uani 1 1 d .
Cl4 Cl 0.7849(4) 0.7774(5) 1.0705(3) 0.1074(11) Uani 1 1 d .
B1 B 0.7152(5) 0.3117(5) 0.4151(3) 0.096(2) Uiso 1 1 d G
F1 F 0.6469(9) 0.1881(6) 0.3524(5) 0.217(6) Uiso 1 1 d G
F2 F 0.7725(7) 0.2960(8) 0.4821(5) 0.153(3) Uiso 1 1 d G
F3 F 0.6196(6) 0.3435(7) 0.4326(5) 0.132(2) Uiso 1 1 d G
F4 F 0.8031(7) 0.4020(7) 0.3918(5) 0.152(3) Uiso 1 1 d G
B2 B 0.8760(7) 0.1064(7) 0.8867(5) 0.096(2) Uiso 1 1 d G
F5 F 0.9338(13) 0.0826(13) 0.8211(7) 0.248(3) Uiso 1 1 d G
F6 F 0.7490(9) 0.0786(13) 0.8508(8) 0.248(3) Uiso 1 1 d G
F7 F 0.9528(13) 0.2356(8) 0.9317(8) 0.248(3) Uiso 1 1 d G
F8 F 0.8762(13) 0.0399(12) 0.9352(7) 0.248(3) Uiso 1 1 d G

loop_
_atom_site_aniso_label
_atom_site_aniso_U_11
_atom_site_aniso_U_22
_atom_site_aniso_U_33
_atom_site_aniso_U_23
_atom_site_aniso_U_13
_atom_site_aniso_U_12
Ir1 0.0487(3) 0.0382(3) 0.0387(3) 0.0118(2) 0.0060(2) 0.0236(2)
Ir2 0.0500(3) 0.0387(3) 0.0398(3) 0.0126(2) 0.0065(2) 0.0241(3)
C1 0.054(7) 0.043(6) 0.055(7) 0.014(5) 0.013(6) 0.024(6)
C2 0.071(8) 0.039(6) 0.036(6) 0.009(5) 0.001(6) 0.020(6)
C3 0.050(7) 0.055(7) 0.049(7) 0.027(6) 0.011(5) 0.025(6)
C4 0.053(6) 0.033(5) 0.034(5) 0.007(4) -0.005(4) 0.023(5)
C5 0.054(6) 0.028(5) 0.051(6) 0.020(4) 0.018(5) 0.022(4)
C6 0.049(5) 0.030(5) 0.036(5) 0.017(4) 0.013(4) 0.023(4)
C7 0.070(8) 0.027(5) 0.049(7) 0.016(5) 0.013(6) 0.021(5)
C8 0.051(6) 0.048(6) 0.047(6) 0.024(5) 0.010(5) 0.031(5)
C9 0.063(8) 0.060(8) 0.037(6) 0.012(6) 0.002(6) 0.033(7)
C10 0.060(6) 0.029(4) 0.026(4) 0.003(4) 0.002(4) 0.021(4)
C11 0.040(5) 0.042(6) 0.042(6) 0.012(5) 0.000(4) 0.022(5)
C12 0.060(7) 0.030(5) 0.057(7) 0.012(5) 0.011(5) 0.019(5)
C13 0.056(7) 0.048(7) 0.051(7) 0.005(5) -0.013(6) 0.028(6)
C14 0.065(8) 0.048(7) 0.066(8) 0.006(6) 0.006(6) 0.039(6)
C15 0.065(8) 0.067(8) 0.076(9) 0.018(7) 0.015(7) 0.044(7)
C16 0.113(12) 0.086(11) 0.079(10) 0.031(9) 0.002(9) 0.075(10)
C17 0.072(9) 0.059(8) 0.049(7) 0.016(6) -0.004(6) 0.034(7)
C18 0.092(9) 0.075(9) 0.034(6) 0.027(6) 0.028(6) 0.059(8)
C19 0.090(9) 0.063(8) 0.026(5) 0.002(5) -0.006(5) 0.050(8)
C20 0.054(6) 0.042(6) 0.059(7) 0.004(5) -0.018(5) 0.032(5)
C21 0.079(7) 0.047(6) 0.079(7) 0.019(5) -0.011(5) 0.027(5)
C22 0.079(7) 0.047(6) 0.079(7) 0.019(5) -0.011(5) 0.027(5)
C23 0.106(12) 0.054(8) 0.037(6) -0.017(5) -0.008(6) 0.041(8)
C24 0.097(11) 0.081(10) 0.051(8) -0.009(7) -0.010(7) 0.058(9)
C25 0.110(11) 0.044(7) 0.058(8) 0.022(6) 0.005(7) 0.041(7)
C26 0.101(8) 0.065(7) 0.083(9) 0.028(7) -0.026(6) 0.042(6)
C27 0.164(16) 0.062(8) 0.115(12) 0.061(8) 0.006(11) 0.011(8)
C28 0.107(11) 0.102(11) 0.084(11) 0.020(9) -0.012(9) 0.055(9)
C29 0.065(8) 0.064(8) 0.055(7) 0.025(6) 0.005(6) 0.035(7)
C30 0.079(9) 0.042(6) 0.100(11) 0.011(6) 0.009(8) 0.016(6)
C31 0.088(6) 0.063(6) 0.035(4) 0.007(4) -0.016(4) 0.038(5)
C32 0.096(9) 0.102(10) 0.067(8) 0.033(7) 0.045(7) 0.062(8)
C33 0.050(6) 0.093(10) 0.084(10) 0.041(8) 0.036(7) 0.042(7)
C34 0.097(12) 0.148(17) 0.123(14) 0.079(13) 0.076(11) 0.071(12)
C51 0.067(8) 0.047(7) 0.031(5) 0.007(5) -0.013(5) 0.021(6)
C52 0.057(7) 0.060(8) 0.046(7) 0.018(6) -0.004(6) 0.033(6)
C53 0.069(8) 0.045(7) 0.042(6) 0.017(5) 0.010(6) 0.035(6)
C54 0.071(8) 0.045(6) 0.045(7) 0.017(5) 0.014(6) 0.022(6)
C55 0.041(5) 0.059(7) 0.020(4) 0.013(4) 0.003(4) 0.027(5)
C56 0.042(5) 0.052(6) 0.035(5) 0.017(5) 0.006(4) 0.023(5)
C57 0.051(6) 0.060(7) 0.035(6) 0.016(5) 0.004(5) 0.034(6)
C58 0.053(7) 0.041(6) 0.032(5) 0.005(4) 0.008(5) 0.012(5)
C59 0.045(6) 0.040(6) 0.041(6) 0.014(5) -0.002(5) 0.017(5)
C60 0.063(8) 0.084(10) 0.074(9) 0.047(8) 0.014(7) 0.049(7)
C61 0.050(6) 0.052(7) 0.061(8) 0.005(6) 0.001(5) 0.028(5)
C62 0.060(7) 0.044(6) 0.066(7) 0.017(5) 0.019(6) 0.029(6)
C63 0.078(8) 0.040(6) 0.036(5) 0.019(5) 0.017(5) 0.029(6)
C64 0.052(5) 0.040(5) 0.056(6) 0.012(4) 0.001(4) 0.023(4)
C65 0.072(8) 0.051(7) 0.090(9) 0.005(6) -0.017(7) 0.027(6)
C66 0.099(12) 0.056(9) 0.098(12) 0.012(8) -0.027(9) 0.036(9)
C67 0.101(11) 0.058(8) 0.056(8) 0.019(6) 0.017(7) 0.047(8)
C68 0.083(9) 0.038(6) 0.048(7) 0.021(5) 0.011(6) 0.026(6)
C69 0.056(6) 0.050(6) 0.044(6) 0.020(5) -0.002(5) 0.029(5)
C70 0.053(6) 0.031(5) 0.046(6) 0.007(4) 0.009(5) 0.022(5)
C71 0.059(8) 0.080(10) 0.083(10) 0.031(8) 0.013(7) 0.039(8)
C72 0.078(10) 0.064(9) 0.110(12) 0.009(9) -0.031(9) 0.048(8)
C73 0.058(7) 0.053(8) 0.097(12) 0.037(8) 0.001(7) 0.020(6)
C74 0.076(9) 0.051(8) 0.085(10) 0.032(7) 0.008(8) 0.037(7)
C75 0.071(7) 0.068(8) 0.054(7) 0.030(6) 0.001(6) 0.038(7)
C76 0.34(3) 0.089(11) 0.064(9) 0.018(8) -0.038(13) 0.114(15)
C77 0.111(10) 0.084(9) 0.090(9) 0.047(7) 0.006(7) 0.044(8)
C78 0.217(19) 0.111(11) 0.090(11) 0.041(9) 0.027(11) 0.140(13)
C79 0.071(8) 0.032(6) 0.037(6) -0.004(4) -0.001(5) 0.021(5)
C80 0.069(8) 0.063(7) 0.067(8) 0.026(6) 0.006(6) 0.027(6)
C81 0.115(12) 0.088(10) 0.066(9) -0.031(7) -0.013(8) 0.052(9)
C82 0.28(2) 0.069(9) 0.108(12) -0.036(8) -0.096(14) 0.089(13)
C83 0.072(8) 0.087(9) 0.063(8) 0.031(7) 0.018(6) 0.034(7)
C84 0.098(11) 0.068(9) 0.081(11) 0.030(8) 0.032(9) 0.039(8)
N1 0.057(6) 0.040(5) 0.028(4) 0.010(4) 0.011(4) 0.026(5)
N2 0.048(5) 0.034(5) 0.046(5) 0.010(4) 0.010(4) 0.029(4)
N3 0.044(5) 0.031(5) 0.046(5) 0.007(4) -0.009(4) 0.017(4)
N4 0.061(6) 0.047(5) 0.058(6) 0.026(5) 0.017(5) 0.027(5)
N5 0.053(7) 0.060(7) 0.056(7) 0.023(6) 0.012(5) 0.018(6)
N6 0.062(6) 0.050(6) 0.059(6) 0.033(5) 0.014(5) 0.030(5)
N7 0.049(5) 0.049(5) 0.044(5) 0.016(4) 0.026(4) 0.026(4)
N8 0.063(7) 0.069(7) 0.048(6) 0.020(5) 0.011(5) 0.033(6)
N9 0.071(8) 0.086(9) 0.070(8) 0.034(7) 0.028(7) 0.052(7)
N10 0.086(9) 0.089(9) 0.051(7) 0.015(6) 0.016(6) 0.061(8)
N51 0.040(5) 0.042(6) 0.049(6) 0.017(5) 0.001(4) 0.018(5)
N52 0.043(5) 0.052(6) 0.030(5) 0.019(4) 0.004(4) 0.018(5)
N53 0.072(7) 0.055(6) 0.048(6) 0.015(5) -0.002(5) 0.036(6)
N54 0.058(6) 0.056(6) 0.063(6) 0.025(5) 0.024(5) 0.031(5)
N55 0.068(7) 0.067(7) 0.051(6) 0.020(6) 0.016(6) 0.033(6)
N56 0.087(9) 0.085(8) 0.052(7) 0.032(6) 0.032(7) 0.045(7)
N57 0.055(6) 0.052(6) 0.047(5) 0.026(4) 0.023(4) 0.032(5)
N58 0.048(6) 0.054(6) 0.050(6) 0.018(4) 0.012(4) 0.030(5)
N59 0.060(6) 0.050(6) 0.053(6) 0.025(5) 0.020(5) 0.037(5)
N60 0.062(7) 0.065(7) 0.048(6) 0.018(5) 0.015(5) 0.027(6)
C100 0.153(12) 0.194(17) 0.085(9) 0.071(10) 0.052(8) 0.134(13)
Cl1 0.210(7) 0.305(10) 0.096(4) -0.035(5) 0.000(4) 0.104(7)
Cl2 0.124(3) 0.121(3) 0.074(2) 0.0173(18) 0.0226(18) 0.077(2)
C101 0.40(4) 0.113(15) 0.20(3) 0.063(16) 0.13(3) 0.15(2)
Cl3 0.311(9) 0.324(10) 0.142(5) 0.082(6) 0.091(6) 0.267(8)
Cl4 0.100(2) 0.128(3) 0.070(2) 0.023(2) 0.0148(18) 0.043(2)

loop_
_atom_type_symbol
_atom_type_description
_atom_type_scat_dispersion_real
_atom_type_scat_dispersion_imag
_atom_type_scat_source
C C 0.0033 0.0016 'International Tables Vol C Tables 4.2.6.8 and 6.1.1.4'
H H 0.0000 0.0000 'International Tables Vol C Tables 4.2.6.8 and 6.1.1.4'
B B 0.0013 0.0007 'International Tables Vol C Tables 4.2.6.8 and 6.1.1.4'
N N 0.0061 0.0033 'International Tables Vol C Tables 4.2.6.8 and 6.1.1.4'
F F 0.0171 0.0103 'International Tables Vol C Tables 4.2.6.8 and 6.1.1.4'
Ir Ir -1.4442 7.9887 'International Tables Vol C Tables 4.2.6.8 and 6.1.1.4'
Cl Cl 0.1484 0.1585 'International Tables Vol C Tables 4.2.6.8 and 6.1.1.4'

loop_
_geom_angle_atom_site_label_1
_geom_angle_atom_site_label_2
_geom_angle_atom_site_label_3
_geom_angle
N3 Ir1 N7 171.2(5)
N3 Ir1 C20 96.2(4)
N7 Ir1 C20 77.9(4)
N3 Ir1 C13 77.1(4)
N7 Ir1 C13 96.2(4)
C20 Ir1 C13 89.6(3)
N3 Ir1 N1 98.9(4)
N7 Ir1 N1 88.3(4)
C20 Ir1 N1 95.6(3)
C13 Ir1 N1 173.7(4)
N3 Ir1 N2 89.3(4)
N7 Ir1 N2 97.3(4)
C20 Ir1 N2 171.7(4)
C13 Ir1 N2 97.7(3)
N1 Ir1 N2 77.4(4)
C70 Ir2 N53 96.8(4)
C70 Ir2 C63 89.4(4)
N53 Ir2 C63 80.8(4)
C70 Ir2 N57 80.3(4)
N53 Ir2 N57 174.9(5)
C63 Ir2 N57 94.9(4)
C70 Ir2 N52 97.2(4)
N53 Ir2 N52 95.1(4)
C63 Ir2 N52 172.6(4)
N57 Ir2 N52 89.5(4)
C70 Ir2 N51 172.5(4)
N53 Ir2 N51 85.8(4)
C63 Ir2 N51 98.0(4)
N57 Ir2 N51 97.6(4)
N52 Ir2 N51 75.6(4)
N1 C1 C2 124.4(11)
N1 C1 H1 117.8
C2 C1 H1 117.8
C1 C2 C3 120.1(12)
C1 C2 H2 119.9
C3 C2 H2 119.9
C4 C3 C2 115.8(11)
C4 C3 C25 120.9(12)
C2 C3 C25 123.2(12)
C3 C4 C5 121.5(11)
C3 C4 H4 119.3
C5 C4 H4 119.3
C4 C5 C6 124.4(10)
C4 C5 N1 119.6(10)
C6 C5 N1 115.8(9)
C7 C6 C5 127.5(9)
C7 C6 N2 116.4(10)
C5 C6 N2 116.1(9)
C8 C7 C6 127.3(10)
C8 C7 H7 116.4
C6 C7 H7 116.4
C7 C8 C9 113.0(11)
C7 C8 C29 124.8(10)
C9 C8 C29 122.2(10)
C10 C9 C8 120.6(11)
C10 C9 H9 119.7
C8 C9 H9 119.7
N2 C10 C9 122.7(10)
N2 C10 H10 118.6
C9 C10 H10 118.6
N3 C11 N6 114.0(10)
N3 C11 C12 116.6(11)
N6 C11 C12 129.4(10)
C13 C12 C17 120.0
C13 C12 C11 111.7(7)
C17 C12 C11 128.3(7)
C14 C13 C12 120.0
C14 C13 Ir1 124.5(4)
C12 C13 Ir1 115.4(4)
C13 C14 C15 120.0
C13 C14 H14 120.0
C15 C14 H14 120.0
C16 C15 C14 120.0
C16 C15 H15 120.0
C14 C15 H15 120.0
C17 C16 C15 120.0
C17 C16 H16 120.0
C15 C16 H16 120.0
C16 C17 C12 120.0
C16 C17 H17 120.0
C12 C17 H17 120.0
N10 C18 C19 134.8(11)
N10 C18 N7 106.9(12)
C19 C18 N7 118.3(10)
C18 C19 C20 113.4(7)
C18 C19 C24 126.6(7)
C20 C19 C24 120.0
C21 C20 C19 120.0
C21 C20 Ir1 125.3(4)
C19 C20 Ir1 114.6(4)
C20 C21 C22 120.0
C20 C21 H21 120.0
C22 C21 H21 120.0
C21 C22 C23 120.0
C21 C22 H22 120.0
C23 C22 H22 120.0
C24 C23 C22 120.0
C24 C23 H23 120.0
C22 C23 H23 120.0
C23 C24 C19 120.0
C23 C24 H24 120.0
C19 C24 H24 120.0
C28 C25 C26 108.8(13)
C28 C25 C3 110.5(12)
C26 C25 C3 113.7(11)
C28 C25 C27 105.2(13)
C26 C25 C27 113.1(12)
C3 C25 C27 105.2(12)
C25 C26 H26A 109.5
C25 C26 H26B 109.5
H26A C26 H26B 109.5
C25 C26 H26C 109.5
H26A C26 H26C 109.5
H26B C26 H26C 109.5
C25 C27 H27A 109.5
C25 C27 H27B 109.5
H27A C27 H27B 109.5
C25 C27 H27C 109.5
H27A C27 H27C 109.5
H27B C27 H27C 109.5
C25 C28 H28A 109.5
C25 C28 H28B 109.5
H28A C28 H28B 109.5
C25 C28 H28C 109.5
H28A C28 H28C 109.5
H28B C28 H28C 109.5
C8 C29 C30 108.9(12)
C8 C29 C31 114.8(10)
C30 C29 C31 109.8(12)
C8 C29 C32 107.3(11)
C30 C29 C32 106.8(12)
C31 C29 C32 108.9(11)
C29 C30 H30A 109.5
C29 C30 H30B 109.5
H30A C30 H30B 109.5
C29 C30 H30C 109.5
H30A C30 H30C 109.5
H30B C30 H30C 109.5
C29 C31 H31A 109.5
C29 C31 H31B 109.5
H31A C31 H31B 109.5
C29 C31 H31C 109.5
H31A C31 H31C 109.5
H31B C31 H31C 109.5
C29 C32 H32A 109.5
C29 C32 H32B 109.5
H32A C32 H32B 109.5
C29 C32 H32C 109.5
H32A C32 H32C 109.5
H32B C32 H32C 109.5
N5 C33 H33A 109.5
N5 C33 H33B 109.5
H33A C33 H33B 109.5
N5 C33 H33C 109.5
H33A C33 H33C 109.5
H33B C33 H33C 109.5
N9 C34 H34A 109.5
N9 C34 H34B 109.5
H34A C34 H34B 109.5
N9 C34 H34C 109.5
H34A C34 H34C 109.5
H34B C34 H34C 109.5
C52 C51 N51 121.3(11)
C52 C51 H51 119.4
N51 C51 H51 119.4
C53 C52 C51 121.5(11)
C53 C52 H52 119.2
C51 C52 H52 119.2
C52 C53 C54 114.9(12)
C52 C53 C75 123.0(12)
C54 C53 C75 122.1(11)
C55 C54 C53 123.0(12)
C55 C54 H54 118.5
C53 C54 H54 118.5
N51 C55 C54 121.1(10)
N51 C55 C56 114.1(10)
C54 C55 C56 124.7(11)
N52 C56 C57 126.2(11)
N52 C56 C55 114.5(10)
C57 C56 C55 119.2(10)
C56 C57 C58 114.8(11)
C56 C57 H57 122.6
C58 C57 H57 122.6
C59 C58 C57 119.4(11)
C59 C58 C79 124.2(10)
C57 C58 C79 116.4(11)
C60 C59 C58 119.9(11)
C60 C59 H59 120.0
C58 C59 H59 120.0
C59 C60 N52 124.6(12)
C59 C60 H60 117.7
N52 C60 H60 117.7
N56 C61 N53 111.0(12)
N56 C61 C62 136.1(12)
N53 C61 C62 112.6(12)
C67 C62 C63 123.8(7)
C67 C62 C61 123.2(10)
C63 C62 C61 112.9(9)
C64 C63 C62 114.0(7)
C64 C63 Ir2 130.7(6)
C62 C63 Ir2 115.3(7)
C65 C64 C63 120.6(8)
C65 C64 H64 119.7
C63 C64 H64 119.7
C64 C65 C66 123.4(9)
C64 C65 H65 118.3
C66 C65 H65 118.3
C67 C66 C65 117.6(10)
C67 C66 H66 121.2
C65 C66 H66 121.2
C66 C67 C62 120.7(10)
C66 C67 H67 119.7
C62 C67 H67 119.7
N60 C68 N57 106.2(12)
N60 C68 C69 138.5(11)
N57 C68 C69 115.3(11)
C74 C69 C70 127.4(7)
C74 C69 C68 119.2(9)
C70 C69 C68 113.3(8)
C69 C70 C71 112.5(7)
C69 C70 Ir2 117.0(6)
C71 C70 Ir2 130.4(7)
C72 C71 C70 120.6(9)
C72 C71 H71 119.7
C70 C71 H71 119.7
C73 C72 C71 121.7(9)
C73 C72 H72 119.2
C71 C72 H72 119.2
C74 C73 C72 121.1(8)
C74 C73 H73 119.5
C72 C73 H73 119.5
C73 C74 C69 116.5(8)
C73 C74 H74 121.8
C69 C74 H74 121.8
C77 C75 C76 101.1(14)
C77 C75 C53 108.9(11)
C76 C75 C53 110.3(12)
C77 C75 C78 112.0(14)
C76 C75 C78 114.9(14)
C53 C75 C78 109.3(11)
C75 C76 H76A 109.5
C75 C76 H76B 109.5
H76A C76 H76B 109.5
C75 C76 H76C 109.5
H76A C76 H76C 109.5
H76B C76 H76C 109.5
C75 C77 H77A 109.5
C75 C77 H77B 109.5
H77A C77 H77B 109.5
C75 C77 H77C 109.5
H77A C77 H77C 109.5
H77B C77 H77C 109.5
C75 C78 H78A 109.5
C75 C78 H78B 109.5
H78A C78 H78B 109.5
C75 C78 H78C 109.5
H78A C78 H78C 109.5
H78B C78 H78C 109.5
C82 C79 C81 110.8(15)
C82 C79 C58 109.6(11)
C81 C79 C58 109.1(11)
C82 C79 C80 105.6(13)
C81 C79 C80 112.1(12)
C58 C79 C80 109.5(10)
C79 C80 H80A 109.5
C79 C80 H80B 109.5
H80A C80 H80B 109.5
C79 C80 H80C 109.5
H80A C80 H80C 109.5
H80B C80 H80C 109.5
C79 C81 H81A 109.5
C79 C81 H81B 109.5
H81A C81 H81B 109.5
C79 C81 H81C 109.5
H81A C81 H81C 109.5
H81B C81 H81C 109.5
C79 C82 H82A 109.5
C79 C82 H82B 109.5
H82A C82 H82B 109.5
C79 C82 H82C 109.5
H82A C82 H82C 109.5
H82B C82 H82C 109.5
N55 C83 H83A 109.5
N55 C83 H83B 109.5
H83A C83 H83B 109.5
N55 C83 H83C 109.5
H83A C83 H83C 109.5
H83B C83 H83C 109.5
N59 C84 H84A 109.5
N59 C84 H84B 109.5
H84A C84 H84B 109.5
N59 C84 H84C 109.5
H84A C84 H84C 109.5
H84B C84 H84C 109.5
C1 N1 C5 118.3(10)
C1 N1 Ir1 125.8(8)
C5 N1 Ir1 115.7(7)
C10 N2 C6 119.9(9)
C10 N2 Ir1 125.2(7)
C6 N2 Ir1 114.7(7)
C11 N3 N4 105.4(11)
C11 N3 Ir1 119.2(9)
N4 N3 Ir1 135.4(8)
N5 N4 N3 105.6(10)
N4 N5 N6 114.6(11)
N4 N5 C33 122.3(12)
N6 N5 C33 123.0(11)
C11 N6 N5 100.4(9)
N8 N7 C18 109.4(10)
N8 N7 Ir1 134.6(8)
C18 N7 Ir1 115.3(8)
N9 N8 N7 105.9(12)
N8 N9 N10 114.1(13)
N8 N9 C34 121.9(16)
N10 N9 C34 123.3(14)
C18 N10 N9 103.3(12)
C55 N51 C51 118.0(10)
C55 N51 Ir2 117.3(8)
C51 N51 Ir2 124.4(9)
C56 N52 C60 114.9(11)
C56 N52 Ir2 118.0(8)
C60 N52 Ir2 127.0(9)
N54 N53 C61 108.3(12)
N54 N53 Ir2 133.3(9)
C61 N53 Ir2 118.3(10)
N53 N54 N55 103.1(11)
N56 N55 N54 115.3(12)
N56 N55 C83 122.7(12)
N54 N55 C83 121.1(13)
C61 N56 N55 101.8(11)
N58 N57 C68 111.4(10)
N58 N57 Ir2 134.6(8)
C68 N57 Ir2 114.1(9)
N57 N58 N59 102.4(9)
N60 N59 N58 116.5(9)
N60 N59 C84 122.7(11)
N58 N59 C84 120.8(11)
N59 N60 C68 103.4(11)
Cl1 C100 Cl2 115.6(10)
Cl1 C100 H10A 108.4
Cl2 C100 H10A 108.4
Cl1 C100 H10B 108.4
Cl2 C100 H10B 108.4
H10A C100 H10B 107.4
Cl3 C101 Cl4 110.7(13)
Cl3 C101 H10C 109.5
Cl4 C101 H10C 109.5
Cl3 C101 H10D 109.5
Cl4 C101 H10D 109.5
H10C C101 H10D 108.1
F4 B1 F3 108.4
F4 B1 F2 113.0
F3 B1 F2 109.9
F4 B1 F1 112.6
F3 B1 F1 106.6
F2 B1 F1 106.1
F8 B2 F7 108.4
F8 B2 F6 113.0
F7 B2 F6 109.9
F8 B2 F5 112.6
F7 B2 F5 106.6
F6 B2 F5 106.1

loop_
_geom_bond_atom_site_label_1
_geom_bond_atom_site_label_2
_geom_bond_distance
Ir1 N3 1.997(12)
Ir1 N7 2.000(8)
Ir1 C20 2.074(5)
Ir1 C13 2.084(5)
Ir1 N1 2.112(9)
Ir1 N2 2.120(9)
Ir2 C70 1.998(9)
Ir2 N53 2.011(13)
Ir2 C63 2.016(9)
Ir2 N57 2.044(10)
Ir2 N52 2.135(10)
Ir2 N51 2.145(10)
C1 N1 1.310(16)
C1 C2 1.382(17)
C1 H1 0.9300
C2 C3 1.413(18)
C2 H2 0.9300
C3 C4 1.413(15)
C3 C25 1.522(17)
C4 C5 1.398(14)
C4 H4 0.9300
C5 C6 1.400(15)
C5 N1 1.410(14)
C6 C7 1.370(16)
C6 N2 1.424(12)
C7 C8 1.378(16)
C7 H7 0.9300
C8 C9 1.451(17)
C8 C29 1.476(18)
C9 C10 1.385(15)
C9 H9 0.9300
C10 N2 1.325(13)
C10 H10 0.9300
C11 N3 1.305(15)
C11 N6 1.307(16)
C11 C12 1.441(12)
C12 C13 1.3900
C12 C17 1.3900
C13 C14 1.3900
C14 C15 1.3900
C14 H14 0.9300
C15 C16 1.3900
C15 H15 0.9300
C16 C17 1.3900
C16 H16 0.9300
C17 H17 0.9300
C18 N10 1.347(18)
C18 C19 1.357(16)
C18 N7 1.371(16)
C19 C20 1.3900
C19 C24 1.3900
C20 C21 1.3900
C21 C22 1.3900
C21 H21 0.9300
C22 C23 1.3900
C22 H22 0.9300
C23 C24 1.3900
C23 H23 0.9300
C24 H24 0.9300
C25 C28 1.50(2)
C25 C26 1.484(17)
C25 C27 1.64(2)
C26 H26A 0.9600
C26 H26B 0.9600
C26 H26C 0.9600
C27 H27A 0.9600
C27 H27B 0.9600
C27 H27C 0.9600
C28 H28A 0.9600
C28 H28B 0.9600
C28 H28C 0.9600
C29 C30 1.48(2)
C29 C31 1.552(15)
C29 C32 1.597(18)
C30 H30A 0.9600
C30 H30B 0.9600
C30 H30C 0.9600
C31 H31A 0.9600
C31 H31B 0.9600
C31 H31C 0.9600
C32 H32A 0.9600
C32 H32B 0.9600
C32 H32C 0.9600
C33 N5 1.510(12)
C33 H33A 0.9600
C33 H33B 0.9600
C33 H33C 0.9600
C34 N9 1.50(2)
C34 H34A 0.9600
C34 H34B 0.9600
C34 H34C 0.9600
C51 C52 1.355(17)
C51 N51 1.374(14)
C51 H51 0.9300
C52 C53 1.361(18)
C52 H52 0.9300
C53 C54 1.356(17)
C53 C75 1.521(16)
C54 C55 1.376(17)
C54 H54 0.9300
C55 N51 1.286(15)
C55 C56 1.564(14)
C56 N52 1.272(15)
C56 C57 1.409(17)
C57 C58 1.420(15)
C57 H57 0.9300
C58 C59 1.324(17)
C58 C79 1.570(15)
C59 C60 1.328(18)
C59 H59 0.9300
C60 N52 1.373(15)
C60 H60 0.9300
C61 N56 1.304(19)
C61 N53 1.374(17)
C61 C62 1.521(15)
C62 C67 1.408(11)
C62 C63 1.440(10)
C63 C64 1.403(10)
C64 C65 1.389(11)
C64 H64 0.9300
C65 C66 1.418(16)
C65 H65 0.9300
C66 C67 1.323(14)
C66 H66 0.9300
C67 H67 0.9300
C68 N60 1.359(19)
C68 N57 1.417(15)
C68 C69 1.444(17)
C69 C74 1.400(9)
C69 C70 1.408(10)
C70 C71 1.423(11)
C71 C72 1.411(12)
C71 H71 0.9300
C72 C73 1.372(15)
C72 H72 0.9300
C73 C74 1.350(12)
C73 H73 0.9300
C74 H74 0.9300
C75 C77 1.47(2)
C75 C76 1.521(19)
C75 C78 1.53(2)
C76 H76A 0.9600
C76 H76B 0.9600
C76 H76C 0.9600
C77 H77A 0.9600
C77 H77B 0.9600
C77 H77C 0.9600
C78 H78A 0.9600
C78 H78B 0.9600
C78 H78C 0.9600
C79 C82 1.43(2)
C79 C81 1.45(2)
C79 C80 1.604(18)
C80 H80A 0.9600
C80 H80B 0.9600
C80 H80C 0.9600
C81 H81A 0.9600
C81 H81B 0.9600
C81 H81C 0.9600
C82 H82A 0.9600
C82 H82B 0.9600
C82 H82C 0.9600
C83 N55 1.409(18)
C83 H83A 0.9600
C83 H83B 0.9600
C83 H83C 0.9600
C84 N59 1.392(13)
C84 H84A 0.9600
C84 H84B 0.9600
C84 H84C 0.9600
N3 N4 1.334(15)
N4 N5 1.278(16)
N5 N6 1.329(16)
N7 N8 1.317(15)
N8 N9 1.266(17)
N9 N10 1.356(19)
N53 N54 1.311(15)
N54 N55 1.336(16)
N55 N56 1.332(18)
N57 N58 1.298(14)
N58 N59 1.349(14)
N59 N60 1.322(16)
C100 Cl1 1.647(16)
C100 Cl2 1.783(17)
C100 H10A 0.9700
C100 H10B 0.9700
C101 Cl3 1.55(2)
C101 Cl4 1.78(3)
C101 H10C 0.9700
C101 H10D 0.9700
B1 F4 1.2948
B1 F3 1.3446
B1 F2 1.3548
B1 F1 1.3956
B2 F8 1.2948
B2 F7 1.3446
B2 F6 1.3548
B2 F5 1.3956

loop_
_geom_torsion_atom_site_label_1
_geom_torsion_atom_site_label_2
_geom_torsion_atom_site_label_3
_geom_torsion_atom_site_label_4
_geom_torsion
N1 C1 C2 C3 0(2)
C1 C2 C3 C4 -2.2(19)
C1 C2 C3 C25 -179.1(13)
C2 C3 C4 C5 5.1(18)
C25 C3 C4 C5 -177.9(12)
C3 C4 C5 C6 178.1(11)
C3 C4 C5 N1 -6.0(17)
C4 C5 C6 C7 -10(2)
N1 C5 C6 C7 174.4(11)
C4 C5 C6 N2 170.0(10)
N1 C5 C6 N2 -6.1(15)
C5 C6 C7 C8 -178.0(12)
N2 C6 C7 C8 2.4(19)
C6 C7 C8 C9 -3.1(19)
C6 C7 C8 C29 176.7(13)
C7 C8 C9 C10 1.6(18)
C29 C8 C9 C10 -178.2(13)
C8 C9 C10 N2 0(2)
N3 C11 C12 C13 -0.2(12)
N6 C11 C12 C13 -179.7(11)
N3 C11 C12 C17 -178.5(8)
N6 C11 C12 C17 2.1(17)
C17 C12 C13 C14 0.0
C11 C12 C13 C14 -178.4(8)
C17 C12 C13 Ir1 176.7(6)
C11 C12 C13 Ir1 -1.8(7)
N3 Ir1 C13 C14 178.7(6)
N7 Ir1 C13 C14 -7.1(6)
C20 Ir1 C13 C14 -84.8(5)
N1 Ir1 C13 C14 129(3)
N2 Ir1 C13 C14 91.2(5)
N3 Ir1 C13 C12 2.2(4)
N7 Ir1 C13 C12 176.4(5)
C20 Ir1 C13 C12 98.6(4)
N1 Ir1 C13 C12 -48(4)
N2 Ir1 C13 C12 -85.3(4)
C12 C13 C14 C15 0.0
Ir1 C13 C14 C15 -176.4(6)
C13 C14 C15 C16 0.0
C14 C15 C16 C17 0.0
C15 C16 C17 C12 0.0
C13 C12 C17 C16 0.0
C11 C12 C17 C16 178.2(10)
N10 C18 C19 C20 179.0(13)
N7 C18 C19 C20 -2.4(13)
N10 C18 C19 C24 -1(2)
N7 C18 C19 C24 177.8(8)
C18 C19 C20 C21 -179.8(9)
C24 C19 C20 C21 0.0
C18 C19 C20 Ir1 -2.3(8)
C24 C19 C20 Ir1 177.5(5)
N3 Ir1 C20 C21 -5.0(5)
N7 Ir1 C20 C21 -178.4(6)
C13 Ir1 C20 C21 -82.0(5)
N1 Ir1 C20 C21 94.5(5)
N2 Ir1 C20 C21 126(2)
N3 Ir1 C20 C19 177.7(5)
N7 Ir1 C20 C19 4.2(5)
C13 Ir1 C20 C19 100.7(4)
N1 Ir1 C20 C19 -82.8(5)
N2 Ir1 C20 C19 -51(3)
C19 C20 C21 C22 0.0
Ir1 C20 C21 C22 -177.2(6)
C20 C21 C22 C23 0.0
C21 C22 C23 C24 0.0
C22 C23 C24 C19 0.0
C18 C19 C24 C23 179.7(10)
C20 C19 C24 C23 0.0
C4 C3 C25 C28 59.0(17)
C2 C3 C25 C28 -124.3(14)
C4 C3 C25 C26 -178.4(13)
C2 C3 C25 C26 -2(2)
C4 C3 C25 C27 -54.0(16)
C2 C3 C25 C27 122.7(15)
C7 C8 C29 C30 53.8(18)
C9 C8 C29 C30 -126.4(14)
C7 C8 C29 C31 177.4(11)
C9 C8 C29 C31 -2.8(18)
C7 C8 C29 C32 -61.4(17)
C9 C8 C29 C32 118.4(13)
N51 C51 C52 C53 0(2)
C51 C52 C53 C54 -3(2)
C51 C52 C53 C75 179.5(13)
C52 C53 C54 C55 4.9(19)
C75 C53 C54 C55 -177.6(13)
C53 C54 C55 N51 -4.1(19)
C53 C54 C55 C56 178.3(11)
N51 C55 C56 N52 7.5(15)
C54 C55 C56 N52 -174.7(11)
N51 C55 C56 C57 -168.8(11)
C54 C55 C56 C57 8.9(18)
N52 C56 C57 C58 3.4(19)
C55 C56 C57 C58 179.2(10)
C56 C57 C58 C59 0.3(18)
C56 C57 C58 C79 -177.5(11)
C57 C58 C59 C60 -1.7(19)
C79 C58 C59 C60 175.9(13)
C58 C59 C60 N52 0(2)
N56 C61 C62 C67 3(2)
N53 C61 C62 C67 176.4(10)
N56 C61 C62 C63 -173.7(15)
N53 C61 C62 C63 -0.5(14)
C67 C62 C63 C64 1.6(11)
C61 C62 C63 C64 178.5(9)
C67 C62 C63 Ir2 -175.7(8)
C61 C62 C63 Ir2 1.2(11)
C70 Ir2 C63 C64 85.1(9)
N53 Ir2 C63 C64 -177.8(9)
N57 Ir2 C63 C64 4.9(9)
N52 Ir2 C63 C64 -121(3)
N51 Ir2 C63 C64 -93.4(9)
C70 Ir2 C63 C62 -98.1(7)
N53 Ir2 C63 C62 -1.1(7)
N57 Ir2 C63 C62 -178.3(7)
N52 Ir2 C63 C62 55(4)
N51 Ir2 C63 C62 83.3(7)
C62 C63 C64 C65 -1.8(10)
Ir2 C63 C64 C65 175.0(8)
C63 C64 C65 C66 1.3(12)
C64 C65 C66 C67 -0.4(14)
C65 C66 C67 C62 0.1(13)
C63 C62 C67 C66 -0.8(13)
C61 C62 C67 C66 -177.4(11)
N60 C68 C69 C74 1(2)
N57 C68 C69 C74 179.1(9)
N60 C68 C69 C70 -179.8(15)
N57 C68 C69 C70 -1.4(14)
C74 C69 C70 C71 0.5(11)
C68 C69 C70 C71 -178.9(10)
C74 C69 C70 Ir2 -178.9(8)
C68 C69 C70 Ir2 1.7(10)
N53 Ir2 C70 C69 -176.9(7)
C63 Ir2 C70 C69 -96.2(6)
N57 Ir2 C70 C69 -1.1(6)
N52 Ir2 C70 C69 87.1(6)
N51 Ir2 C70 C69 73(3)
N53 Ir2 C70 C71 3.8(9)
C63 Ir2 C70 C71 84.5(9)
N57 Ir2 C70 C71 179.6(9)
N52 Ir2 C70 C71 -92.2(9)
N51 Ir2 C70 C71 -106(3)
C69 C70 C71 C72 2.2(11)
Ir2 C70 C71 C72 -178.5(9)
C70 C71 C72 C73 -4.4(14)
C71 C72 C73 C74 3.7(15)
C72 C73 C74 C69 -1.0(13)
C70 C69 C74 C73 -1.2(12)
C68 C69 C74 C73 178.2(11)
C52 C53 C75 C77 -117.8(16)
C54 C53 C75 C77 64.9(17)
C52 C53 C75 C76 -8(2)
C54 C53 C75 C76 175.0(15)
C52 C53 C75 C78 119.5(16)
C54 C53 C75 C78 -57.8(18)
C59 C58 C79 C82 7(2)
C57 C58 C79 C82 -175.5(15)
C59 C58 C79 C81 -114.8(15)
C57 C58 C79 C81 62.9(16)
C59 C58 C79 C80 122.2(13)
C57 C58 C79 C80 -60.1(15)
C2 C1 N1 C5 -0.8(19)
C2 C1 N1 Ir1 173.7(10)
C4 C5 N1 C1 3.7(17)
C6 C5 N1 C1 180.0(10)
C4 C5 N1 Ir1 -171.4(8)
C6 C5 N1 Ir1 4.9(13)
N3 Ir1 N1 C1 96.1(10)
N7 Ir1 N1 C1 -78.7(10)
C20 Ir1 N1 C1 -1.0(10)
C13 Ir1 N1 C1 145(3)
N2 Ir1 N1 C1 -176.5(10)
N3 Ir1 N1 C5 -89.2(8)
N7 Ir1 N1 C5 95.9(8)
C20 Ir1 N1 C5 173.6(8)
C13 Ir1 N1 C5 -40(4)
N2 Ir1 N1 C5 -1.9(8)
C9 C10 N2 C6 -1.3(18)
C9 C10 N2 Ir1 174.3(9)
C7 C6 N2 C10 0.0(16)
C5 C6 N2 C10 -179.6(10)
C7 C6 N2 Ir1 -176.0(9)
C5 C6 N2 Ir1 4.4(12)
N3 Ir1 N2 C10 -77.9(9)
N7 Ir1 N2 C10 96.3(10)
C20 Ir1 N2 C10 150(2)
C13 Ir1 N2 C10 -1.0(10)
N1 Ir1 N2 C10 -177.1(10)
N3 Ir1 N2 C6 97.9(8)
N7 Ir1 N2 C6 -87.9(8)
C20 Ir1 N2 C6 -34(3)
C13 Ir1 N2 C6 174.8(7)
N1 Ir1 N2 C6 -1.3(7)
N6 C11 N3 N4 0.8(14)
C12 C11 N3 N4 -178.8(9)
N6 C11 N3 Ir1 -178.3(8)
C12 C11 N3 Ir1 2.2(13)
N7 Ir1 N3 C11 -43(4)
C20 Ir1 N3 C11 -90.6(9)
C13 Ir1 N3 C11 -2.4(8)
N1 Ir1 N3 C11 172.7(9)
N2 Ir1 N3 C11 95.6(9)
N7 Ir1 N3 N4 138(3)
C20 Ir1 N3 N4 90.8(11)
C13 Ir1 N3 N4 178.9(12)
N1 Ir1 N3 N4 -5.9(12)
N2 Ir1 N3 N4 -83.0(11)
C11 N3 N4 N5 -0.9(13)
Ir1 N3 N4 N5 177.9(9)
N3 N4 N5 N6 0.9(15)
N3 N4 N5 C33 178.0(11)
N3 C11 N6 N5 -0.3(14)
C12 C11 N6 N5 179.2(12)
N4 N5 N6 C11 -0.4(15)
C33 N5 N6 C11 -177.5(12)
N10 C18 N7 N8 -3.5(14)
C19 C18 N7 N8 177.6(10)
N10 C18 N7 Ir1 -174.9(8)
C19 C18 N7 Ir1 6.2(14)
N3 Ir1 N7 N8 138(3)
C20 Ir1 N7 N8 -174.1(13)
C13 Ir1 N7 N8 97.7(12)
N1 Ir1 N7 N8 -77.9(12)
N2 Ir1 N7 N8 -0.9(12)
N3 Ir1 N7 C18 -54(4)
C20 Ir1 N7 C18 -5.5(8)
C13 Ir1 N7 C18 -93.7(9)
N1 Ir1 N7 C18 90.6(9)
N2 Ir1 N7 C18 167.7(8)
C18 N7 N8 N9 -0.9(15)
Ir1 N7 N8 N9 168.1(10)
N7 N8 N9 N10 5.2(16)
N7 N8 N9 C34 176.1(14)
C19 C18 N10 N9 -175.3(14)
N7 C18 N10 N9 6.1(13)
N8 N9 N10 C18 -7.3(16)
C34 N9 N10 C18 -178.0(14)
C54 C55 N51 C51 1.0(18)
C56 C55 N51 C51 178.9(10)
C54 C55 N51 Ir2 175.3(9)
C56 C55 N51 Ir2 -6.8(13)
C52 C51 N51 C55 0.8(19)
C52 C51 N51 Ir2 -173.0(10)
C70 Ir2 N51 C55 18(4)
N53 Ir2 N51 C55 -92.6(9)
C63 Ir2 N51 C55 -172.8(9)
N57 Ir2 N51 C55 91.2(9)
N52 Ir2 N51 C55 3.7(9)
C70 Ir2 N51 C51 -168(3)
N53 Ir2 N51 C51 81.2(10)
C63 Ir2 N51 C51 1.1(11)
N57 Ir2 N51 C51 -95.0(10)
N52 Ir2 N51 C51 177.6(11)
C57 C56 N52 C60 -5.0(18)
C55 C56 N52 C60 179.0(10)
C57 C56 N52 Ir2 171.6(10)
C55 C56 N52 Ir2 -4.4(13)
C59 C60 N52 C56 3(2)
C59 C60 N52 Ir2 -172.9(10)
C70 Ir2 N52 C56 -177.2(9)
N53 Ir2 N52 C56 85.2(9)
C63 Ir2 N52 C56 30(4)
N57 Ir2 N52 C56 -97.1(9)
N51 Ir2 N52 C56 0.9(9)
C70 Ir2 N52 C60 -1.2(11)
N53 Ir2 N52 C60 -98.7(11)
C63 Ir2 N52 C60 -154(3)
N57 Ir2 N52 C60 79.0(11)
N51 Ir2 N52 C60 177.0(11)
N56 C61 N53 N54 -3.9(15)
C62 C61 N53 N54 -178.8(10)
N56 C61 N53 Ir2 174.6(10)
C62 C61 N53 Ir2 -0.4(14)
C70 Ir2 N53 N54 -93.0(12)
C63 Ir2 N53 N54 178.8(12)
N57 Ir2 N53 N54 -148(5)
N52 Ir2 N53 N54 4.9(12)
N51 Ir2 N53 N54 80.0(12)
C70 Ir2 N53 C61 89.1(10)
C63 Ir2 N53 C61 0.8(9)
N57 Ir2 N53 C61 34(6)
N52 Ir2 N53 C61 -173.0(10)
N51 Ir2 N53 C61 -97.9(10)
C61 N53 N54 N55 -0.4(14)
Ir2 N53 N54 N55 -178.5(9)
N53 N54 N55 N56 4.6(16)
N53 N54 N55 C83 174.3(12)
N53 C61 N56 N55 6.1(15)
C62 C61 N56 N55 179.4(14)
N54 N55 N56 C61 -6.8(17)
C83 N55 N56 C61 -176.3(14)
N60 C68 N57 N58 1.1(14)
C69 C68 N57 N58 -177.8(10)
N60 C68 N57 Ir2 179.5(8)
C69 C68 N57 Ir2 0.6(14)
C70 Ir2 N57 N58 178.1(13)
N53 Ir2 N57 N58 -126(6)
C63 Ir2 N57 N58 -93.3(12)
N52 Ir2 N57 N58 80.7(12)
N51 Ir2 N57 N58 5.4(13)
C70 Ir2 N57 C68 0.3(9)
N53 Ir2 N57 C68 56(6)
C63 Ir2 N57 C68 88.8(9)
N52 Ir2 N57 C68 -97.1(9)
N51 Ir2 N57 C68 -172.5(9)
C68 N57 N58 N59 -1.7(13)
Ir2 N57 N58 N59 -179.6(9)
N57 N58 N59 N60 1.8(15)
N57 N58 N59 C84 -176.8(12)
N58 N59 N60 C68 -1.2(15)
C84 N59 N60 C68 177.4(13)
N57 C68 N60 N59 0.1(13)
C69 C68 N60 N59 178.5(15)
